data_7715414
loop_
_publ_author_name
'Xue, Tianjiao'
'Ding, You-Song'
'Zheng, Zhiping'

_publ_section_title
;
 A tetravalent praseodymium complex with field-induced slow magnetic
 relaxation.
;
_journal_issue 13
_journal_name_full 'Dalton transactions (Cambridge, England : 2003)'
_journal_page_first 5779
_journal_page_last 5783
_journal_paper_doi 10.1039/d4dt00052h
_journal_volume 53
_journal_year 2024
_chemical_formula_moiety 'C84 H72 N2 O6 Pr Si4, C7 H8'
_chemical_formula_sum 'C91 H80 N2 O6 Pr Si4'
_chemical_formula_weight 1550.84
_space_group_crystal_system monoclinic
_space_group_IT_number 14
_space_group_name_Hall '-P 2ybc'
_space_group_name_H-M_alt 'P 1 21/c 1'
_atom_sites_solution_hydrogens geom
_atom_sites_solution_primary iterative
_audit_creation_date 2024-02-22
_audit_creation_method
;
Olex2 1.5
(compiled 2023.08.24 svn.re1ec1418 for OlexSys, GUI svn.r6817)
;
_audit_update_record
;
2024-02-22 deposited with the CCDC.	2024-03-06 downloaded from the CCDC.
;
_cell_angle_alpha 90
_cell_angle_beta 99.729(4)
_cell_angle_gamma 90
_cell_formula_units_Z 4
_cell_length_a 17.1044(19)
_cell_length_b 18.958(2)
_cell_length_c 24.198(2)
_cell_measurement_reflns_used 9301
_cell_measurement_temperature 101.15
_cell_measurement_theta_max 27.81
_cell_measurement_theta_min 2.25
_cell_volume 7733.7(13)
_computing_cell_refinement 'SAINT V8.38A (Bruker, 2018)'
_computing_data_reduction 'SAINT V8.38A (Bruker, 2018)'
_computing_molecular_graphics 'Olex2 1.5 (Dolomanov et al., 2009)'
_computing_publication_material 'Olex2 1.5 (Dolomanov et al., 2009)'
_computing_structure_refinement 'XL  (Sheldrick, 2008)'
_computing_structure_solution 'olex2.solve 1.5 (Bourhis et al., 2015)'
_diffrn_ambient_temperature 101.15
_diffrn_measured_fraction_theta_full 0.999
_diffrn_measured_fraction_theta_max 0.999
_diffrn_measurement_device_type 'Bruker APEX-II CCD'
_diffrn_measurement_method '\f and \w scans'
_diffrn_radiation_type MoK\a
_diffrn_radiation_wavelength 0.71073
_diffrn_reflns_av_R_equivalents 0.1787
_diffrn_reflns_av_unetI/netI 0.1087
_diffrn_reflns_Laue_measured_fraction_full 0.999
_diffrn_reflns_Laue_measured_fraction_max 0.999
_diffrn_reflns_limit_h_max 20
_diffrn_reflns_limit_h_min -20
_diffrn_reflns_limit_k_max 22
_diffrn_reflns_limit_k_min -22
_diffrn_reflns_limit_l_max 28
_diffrn_reflns_limit_l_min -28
_diffrn_reflns_number 93734
_diffrn_reflns_point_group_measured_fraction_full 0.999
_diffrn_reflns_point_group_measured_fraction_max 0.999
_diffrn_reflns_theta_full 25.027
_diffrn_reflns_theta_max 25.027
_diffrn_reflns_theta_min 2.252
_diffrn_source_current 1.4
_diffrn_source_power 0.07
_diffrn_source_voltage 50.0
_diffrn_standards_number 0
_exptl_absorpt_coefficient_mu 0.748
_exptl_absorpt_correction_T_max 0.0949
_exptl_absorpt_correction_T_min 0.0491
_exptl_absorpt_correction_type none
_exptl_absorpt_process_details
;
SADABS-2016/2 (Bruker,2016/2) was used for absorption correction.
wR2(int) was 0.1241 before and 0.0892 after correction.
The Ratio of minimum to maximum transmission is 0.5174.
The \l/2 correction factor is Not present.
;
_exptl_crystal_colour 'dark red'
_exptl_crystal_colour_modifier dark
_exptl_crystal_colour_primary red
_exptl_crystal_density_diffrn 1.332
_exptl_crystal_description block
_exptl_crystal_F_000 3212
_exptl_crystal_size_max 0.1
_exptl_crystal_size_mid 0.03
_exptl_crystal_size_min 0.02
_refine_diff_density_max 0.955
_refine_diff_density_min -1.167
_refine_diff_density_rms 0.130
_refine_ls_extinction_method none
_refine_ls_goodness_of_fit_ref 1.096
_refine_ls_hydrogen_treatment constr
_refine_ls_matrix_type full
_refine_ls_number_parameters 940
_refine_ls_number_reflns 13655
_refine_ls_number_restraints 0
_refine_ls_restrained_S_all 1.096
_refine_ls_R_factor_all 0.1305
_refine_ls_R_factor_gt 0.0652
_refine_ls_shift/su_max 0.001
_refine_ls_shift/su_mean 0.000
_refine_ls_structure_factor_coef Fsqd
_refine_ls_weighting_details 'w=1/[\s^2^(Fo^2^)+36.7222P] where P=(Fo^2^+2Fc^2^)/3'
_refine_ls_weighting_scheme calc
_refine_ls_wR_factor_gt 0.1216
_refine_ls_wR_factor_ref 0.1474
_reflns_Friedel_coverage 0.000
_reflns_number_gt 8454
_reflns_number_total 13655
_reflns_threshold_expression 'I > 2\s(I)'
_cod_data_source_file d4dt00052h2.cif
_cod_data_source_block triclinic_pl
_cod_depositor_comments 'Adding full bibliography for 7715412--7715414.cif.'
_cod_database_code 7715414
_shelx_shelxl_version_number 2018/3
_shelx_space_group_comment
;
The symmetry employed for this shelxl refinement is uniquely defined
by the following loop, which should always be used as a source of
symmetry information in preference to the above space-group names.
They are only intended as comments.
;
_shelx_estimated_absorpt_t_max 0.985
_shelx_estimated_absorpt_t_min 0.929
_olex2_refinement_description
;
1. Fixed Uiso
 At 1.2 times of:
  All C(H) groups
 At 1.5 times of:
  All C(H,H,H) groups
2.a Aromatic/amide H refined with riding coordinates:
 C1(H1), C4(H4), C10(H10), C16(H16), C20(H20), C22(H22), C38(H38), C40(H40),
 C42(H42), C44(H44), C46(H46), C48(H48), C50(H50), C52(H52), C54(H54), C56(H56),
  C58(H58), C64(H64), C66(H66), C68(H68), C70(H70), C72(H72), C76(H76),
 C78(H78), C82(H82), C84(H84), C86(H86), C88(H88), C90(H90), C91(H91), C23(H23),
  C47(H47), C3(H3), C49(H49), C25(H25), C51(H51), C13(H13), C53(H53), C27(H27),
 C55(H55), C7(H7), C57(H57), C29(H29), C59(H59), C15(H15), C61(H61), C31(H31),
 C63(H63), C2(H2), C65(H65), C33(H33), C67(H67), C17(H17), C69(H69), C35(H35),
 C71(H71), C9(H9), C73(H73), C37(H37), C75(H75), C19(H19), C77(H77), C39(H39),
 C79(H79), C5(H5), C83(H83), C21(H21), C43(H43), C87(H87), C11(H11), C45(H45)
2.b Idealised Me refined as rotating group:
 C81(H81A,H81B,H81C), C41(H41A,H41B,H41C), C89(H89A,H89B,H89C)
;
_olex2_submission_special_instructions 'No special instructions were received'

loop_
_space_group_symop_operation_xyz
'x, y, z'
'-x, y+1/2, -z+1/2'
'-x, -y, -z'
'x, -y-1/2, z-1/2'

loop_
_atom_site_label
_atom_site_type_symbol
_atom_site_fract_x
_atom_site_fract_y
_atom_site_fract_z
_atom_site_U_iso_or_equiv
_atom_site_adp_type
_atom_site_occupancy
_atom_site_site_symmetry_order
_atom_site_calc_flag
_atom_site_refinement_flags_posn
_atom_site_refinement_flags_adp
_atom_site_refinement_flags_occupancy
_atom_site_disorder_assembly
_atom_site_disorder_group
Pr1 Pr 0.25213(2) 0.26171(2) 0.22028(2) 0.02490(11) Uani 1 1 d . . . . .
Si3 Si 0.04389(11) 0.25756(10) 0.23900(7) 0.0246(4) Uani 1 1 d . . . . .
Si2 Si 0.37473(11) 0.26366(10) 0.36026(7) 0.0250(4) Uani 1 1 d . . . . .
Si1 Si 0.26744(12) 0.44646(10) 0.18347(7) 0.0252(4) Uani 1 1 d . . . . .
Si4 Si 0.27306(11) 0.07134(10) 0.19602(7) 0.0244(4) Uani 1 1 d . . . . .
O3 O 0.1321(3) 0.2729(2) 0.22704(17) 0.0262(10) Uani 1 1 d . . . . .
O4 O 0.2457(3) 0.1515(2) 0.20475(16) 0.0279(11) Uani 1 1 d . . . . .
O2 O 0.3100(3) 0.2527(2) 0.30423(15) 0.0295(11) Uani 1 1 d . . . . .
O1 O 0.2765(3) 0.3716(2) 0.21632(17) 0.0306(11) Uani 1 1 d . . . . .
N2 N 0.2075(3) 0.2633(3) 0.11340(19) 0.0221(11) Uani 1 1 d . . . . .
O6 O 0.1249(3) 0.2059(3) -0.04972(18) 0.0369(12) Uani 1 1 d . . . . .
O5 O 0.5326(3) 0.2031(3) 0.06641(19) 0.0419(13) Uani 1 1 d . . . . .
N1 N 0.3584(3) 0.2468(3) 0.16001(19) 0.0239(12) Uani 1 1 d . . . . .
C1 C 0.1304(4) 0.2666(3) 0.0923(2) 0.0188(13) Uani 1 1 d . . . . .
H1 H 0.095612 0.281883 0.116614 0.023 Uiso 1 1 calc R U . . .
C4 C 0.1074(4) 0.1827(4) 0.3384(3) 0.0311(17) Uani 1 1 d . . . . .
H4 H 0.154583 0.208900 0.337570 0.037 Uiso 1 1 calc R U . . .
C6 C 0.1484(4) 0.2279(3) 0.0034(2) 0.0252(15) Uani 1 1 d . . . . .
C8 C 0.1795(4) 0.4431(3) 0.1259(3) 0.0270(16) Uani 1 1 d . . . . .
C10 C 0.0978(4) 0.2498(3) 0.0390(2) 0.0283(16) Uani 1 1 d . . . . .
H10 H 0.042224 0.252992 0.026445 0.034 Uiso 1 1 calc R U . . .
C12 C 0.3411(4) 0.2380(3) 0.1041(2) 0.0250(14) Uani 1 1 d . . . . .
C14 C -0.0226(4) 0.2268(3) 0.1741(2) 0.0252(15) Uani 1 1 d . . . . .
C16 C -0.0157(5) 0.1581(4) 0.1547(3) 0.0348(18) Uani 1 1 d . . . . .
H16 H 0.020842 0.126550 0.175959 0.042 Uiso 1 1 calc R U . . .
C18 C 0.3755(4) 0.1841(4) 0.4058(3) 0.0288(16) Uani 1 1 d . . . . .
C20 C 0.4100(4) 0.0496(4) 0.1432(3) 0.0312(17) Uani 1 1 d . . . . .
H20 H 0.373630 0.044406 0.109178 0.037 Uiso 1 1 calc R U . . .
C22 C 0.1874(5) 0.4417(4) 0.0695(3) 0.0327(17) Uani 1 1 d . . . . .
H22 H 0.238689 0.445288 0.059569 0.039 Uiso 1 1 calc R U . . .
C24 C 0.2507(4) 0.0137(3) 0.2546(3) 0.0290(16) Uani 1 1 d . . . . .
C26 C 0.2169(4) 0.0360(4) 0.1287(3) 0.0278(16) Uani 1 1 d . . . . .
C28 C 0.2500(4) 0.5180(3) 0.2328(3) 0.0275(16) Uani 1 1 d . . . . .
C30 C 0.2569(4) 0.2425(3) 0.0790(2) 0.0260(15) Uani 1 1 d . . . . .
C32 C 0.3590(4) 0.4661(3) 0.1541(3) 0.0276(16) Uani 1 1 d . . . . .
C34 C 0.3807(4) 0.0641(3) 0.1930(2) 0.0250(15) Uani 1 1 d . . . . .
C36 C 0.3490(5) 0.3415(4) 0.4014(3) 0.0306(17) Uani 1 1 d . . . . .
C38 C -0.0774(4) 0.2700(4) 0.1416(2) 0.0329(17) Uani 1 1 d . . . . .
H38 H -0.084401 0.316787 0.153914 0.039 Uiso 1 1 calc R U . . .
C40 C 0.2453(4) 0.5887(4) 0.2162(3) 0.0321(16) Uani 1 1 d . . . . .
H40 H 0.250116 0.600107 0.178692 0.039 Uiso 1 1 calc R U . . .
C42 C 0.5172(5) 0.0664(4) 0.2412(3) 0.0344(17) Uani 1 1 d . . . . .
H42 H 0.553875 0.073378 0.274910 0.041 Uiso 1 1 calc R U . . .
C44 C 0.2432(4) 0.5045(4) 0.2883(3) 0.0311(16) Uani 1 1 d . . . . .
H44 H 0.247782 0.457277 0.301653 0.037 Uiso 1 1 calc R U . . .
C46 C 0.4374(4) 0.0722(4) 0.2414(3) 0.0324(17) Uani 1 1 d . . . . .
H46 H 0.419943 0.082100 0.275868 0.039 Uiso 1 1 calc R U . . .
C48 C 0.5281(4) 0.2261(4) 0.3356(3) 0.0349(18) Uani 1 1 d . . . . .
H48 H 0.517046 0.179571 0.346806 0.042 Uiso 1 1 calc R U . . .
C50 C 0.4340(4) 0.2419(4) 0.1850(3) 0.0326(17) Uani 1 1 d . . . . .
H50 H 0.445744 0.249200 0.224352 0.039 Uiso 1 1 calc R U . . .
C52 C 0.2289(4) 0.2262(4) 0.0236(3) 0.0304(16) Uani 1 1 d . . . . .
H52 H 0.265056 0.213912 -0.000620 0.036 Uiso 1 1 calc R U . . .
C54 C 0.1578(4) 0.0761(4) 0.0961(3) 0.0301(16) Uani 1 1 d . . . . .
H54 H 0.147408 0.122578 0.107680 0.036 Uiso 1 1 calc R U . . .
C56 C 0.4005(4) 0.2237(4) 0.0731(3) 0.0299(16) Uani 1 1 d . . . . .
H56 H 0.387574 0.217506 0.033676 0.036 Uiso 1 1 calc R U . . .
C58 C 0.4959(4) 0.2269(4) 0.1572(3) 0.0311(16) Uani 1 1 d . . . . .
H58 H 0.548695 0.222631 0.176776 0.037 Uiso 1 1 calc R U . . .
C60 C 0.0440(5) 0.1888(4) 0.2940(3) 0.0309(17) Uani 1 1 d . . . . .
C62 C 0.0056(4) 0.3386(3) 0.2687(3) 0.0271(16) Uani 1 1 d . . . . .
C64 C 0.3158(5) 0.0738(4) 0.4274(3) 0.0377(18) Uani 1 1 d . . . . .
H64 H 0.276768 0.038405 0.417138 0.045 Uiso 1 1 calc R U . . .
C66 C 0.1037(4) 0.4373(4) 0.1387(3) 0.0321(17) Uani 1 1 d . . . . .
H66 H 0.096789 0.437790 0.176846 0.039 Uiso 1 1 calc R U . . .
C68 C 0.1027(5) 0.1393(4) 0.3835(3) 0.0348(18) Uani 1 1 d . . . . .
H68 H 0.146248 0.136074 0.413504 0.042 Uiso 1 1 calc R U . . .
C70 C -0.1219(4) 0.2475(4) 0.0920(3) 0.0391(19) Uani 1 1 d . . . . .
H70 H -0.158160 0.278739 0.070233 0.047 Uiso 1 1 calc R U . . .
C72 C 0.4286(4) 0.1777(4) 0.4564(3) 0.0332(17) Uani 1 1 d . . . . .
H72 H 0.468400 0.212506 0.466515 0.040 Uiso 1 1 calc R U . . .
C74 C 0.4745(4) 0.2802(4) 0.3407(2) 0.0280(16) Uani 1 1 d . . . . .
C76 C 0.2300(5) 0.5576(4) 0.3245(3) 0.0372(19) Uani 1 1 d . . . . .
H76 H 0.224419 0.546538 0.361872 0.045 Uiso 1 1 calc R U . . .
C78 C 0.3215(4) 0.1302(4) 0.3921(3) 0.0334(17) Uani 1 1 d . . . . .
H78 H 0.286787 0.131901 0.357011 0.040 Uiso 1 1 calc R U . . .
C80 C 0.4784(4) 0.2183(4) 0.0997(3) 0.0318(17) Uani 1 1 d . . . . .
C82 C 0.2960(5) -0.0432(4) 0.2754(3) 0.0353(18) Uani 1 1 d . . . . .
H82 H 0.343184 -0.053135 0.261040 0.042 Uiso 1 1 calc R U . . .
C84 C 0.4252(4) 0.4228(4) 0.1695(3) 0.0329(17) Uani 1 1 d . . . . .
H84 H 0.421176 0.382992 0.192735 0.040 Uiso 1 1 calc R U . . .
C86 C 0.0552(4) 0.3950(4) 0.2846(3) 0.0321(17) Uani 1 1 d . . . . .
H86 H 0.107124 0.394999 0.275475 0.039 Uiso 1 1 calc R U . . .
C88 C -0.0226(4) 0.1480(4) 0.2963(3) 0.0340(17) Uani 1 1 d . . . . .
H88 H -0.065834 0.149907 0.265935 0.041 Uiso 1 1 calc R U . . .
C90 C 0.1283(5) -0.0181(4) 0.0296(3) 0.045(2) Uani 1 1 d . . . . .
H90 H 0.097605 -0.036712 -0.003558 0.054 Uiso 1 1 calc R U . . .
C91 C 0.1873(5) -0.0582(4) 0.0606(3) 0.0393(19) Uani 1 1 d . . . . .
H91 H 0.197727 -0.104410 0.048472 0.047 Uiso 1 1 calc R U . . .
C23 C 0.4929(5) 0.3471(4) 0.3234(3) 0.0375(19) Uani 1 1 d . . . . .
H23 H 0.457298 0.384838 0.326157 0.045 Uiso 1 1 calc R U . . .
C47 C 0.0376(5) 0.4308(4) 0.0967(3) 0.0364(18) Uani 1 1 d . . . . .
H47 H -0.013912 0.427331 0.106334 0.044 Uiso 1 1 calc R U . . .
C3 C 0.0309(5) 0.4521(4) 0.3138(3) 0.0383(19) Uani 1 1 d . . . . .
H3 H 0.065497 0.490863 0.324010 0.046 Uiso 1 1 calc R U . . .
C49 C 0.0350(5) 0.1007(4) 0.3849(3) 0.0367(18) Uani 1 1 d . . . . .
H49 H 0.031735 0.071219 0.416187 0.044 Uiso 1 1 calc R U . . .
C25 C -0.0705(4) 0.3403(4) 0.2826(3) 0.0326(17) Uani 1 1 d . . . . .
H25 H -0.105868 0.302113 0.271814 0.039 Uiso 1 1 calc R U . . .
C51 C 0.2313(5) -0.0315(4) 0.1094(3) 0.0336(17) Uani 1 1 d . . . . .
H51 H 0.272147 -0.059539 0.130115 0.040 Uiso 1 1 calc R U . . .
C13 C -0.0608(5) 0.1352(4) 0.1054(3) 0.0403(19) Uani 1 1 d . . . . .
H13 H -0.054978 0.088165 0.093053 0.048 Uiso 1 1 calc R U . . .
C53 C 0.5610(5) 0.3600(4) 0.3026(3) 0.040(2) Uani 1 1 d . . . . .
H53 H 0.572347 0.406427 0.291458 0.049 Uiso 1 1 calc R U . . .
C27 C 0.2708(5) 0.3645(4) 0.3971(3) 0.0383(19) Uani 1 1 d . . . . .
H27 H 0.230964 0.342849 0.370376 0.046 Uiso 1 1 calc R U . . .
C55 C 0.2340(4) 0.6425(4) 0.2523(3) 0.0350(18) Uani 1 1 d . . . . .
H55 H 0.232365 0.690092 0.239963 0.042 Uiso 1 1 calc R U . . .
C7 C 0.1811(5) 0.0270(4) 0.2764(3) 0.0356(18) Uani 1 1 d . . . . .
H7 H 0.148695 0.066232 0.263059 0.043 Uiso 1 1 calc R U . . .
C57 C 0.4387(5) 0.5364(4) 0.1015(3) 0.039(2) Uani 1 1 d . . . . .
H57 H 0.443485 0.576184 0.078484 0.047 Uiso 1 1 calc R U . . .
C29 C 0.3673(4) 0.5226(4) 0.1188(2) 0.0302(17) Uani 1 1 d . . . . .
H29 H 0.323046 0.552197 0.106340 0.036 Uiso 1 1 calc R U . . .
C59 C 0.1141(5) 0.0492(4) 0.0472(3) 0.0371(19) Uani 1 1 d . . . . .
H59 H 0.074221 0.077263 0.025583 0.045 Uiso 1 1 calc R U . . .
C15 C 0.4237(5) 0.1211(4) 0.4921(3) 0.0391(19) Uani 1 1 d . . . . .
H15 H 0.459441 0.117950 0.526606 0.047 Uiso 1 1 calc R U . . .
C61 C 0.0467(5) 0.4294(4) 0.0415(3) 0.0371(18) Uani 1 1 d . . . . .
H61 H 0.001684 0.424515 0.012751 0.045 Uiso 1 1 calc R U . . .
C31 C 0.3672(5) 0.0693(4) 0.4775(3) 0.040(2) Uani 1 1 d . . . . .
H31 H 0.363875 0.030721 0.502069 0.048 Uiso 1 1 calc R U . . .
C63 C -0.1136(5) 0.1792(4) 0.0741(3) 0.041(2) Uani 1 1 d . . . . .
H63 H -0.144604 0.163042 0.040198 0.050 Uiso 1 1 calc R U . . .
C2 C 0.2250(4) 0.6264(4) 0.3068(3) 0.0368(18) Uani 1 1 d . . . . .
H2 H 0.215338 0.662895 0.331756 0.044 Uiso 1 1 calc R U . . .
C65 C 0.5973(4) 0.2391(4) 0.3145(3) 0.0399(18) Uani 1 1 d . . . . .
H65 H 0.633554 0.201853 0.311630 0.048 Uiso 1 1 calc R U . . .
C33 C 0.6132(5) 0.3061(4) 0.2977(3) 0.0375(18) Uani 1 1 d . . . . .
H33 H 0.660124 0.315185 0.282811 0.045 Uiso 1 1 calc R U . . .
C67 C -0.0952(5) 0.3964(4) 0.3116(3) 0.0363(18) Uani 1 1 d . . . . .
H67 H -0.147212 0.396952 0.320583 0.044 Uiso 1 1 calc R U . . .
C17 C 0.5444(5) 0.0505(4) 0.1919(3) 0.0377(18) Uani 1 1 d . . . . .
H17 H 0.599601 0.044860 0.191927 0.045 Uiso 1 1 calc R U . . .
C69 C 0.1592(5) -0.0163(4) 0.3171(3) 0.0393(19) Uani 1 1 d . . . . .
H69 H 0.111503 -0.007209 0.331032 0.047 Uiso 1 1 calc R U . . .
C35 C 0.4058(5) 0.3756(4) 0.4405(3) 0.0395(19) Uani 1 1 d . . . . .
H35 H 0.459849 0.361605 0.444595 0.047 Uiso 1 1 calc R U . . .
C71 C 0.2498(5) 0.4174(4) 0.4303(3) 0.0410(19) Uani 1 1 d . . . . .
H71 H 0.195842 0.431401 0.426728 0.049 Uiso 1 1 calc R U . . .
C9 C 0.4906(5) 0.0429(4) 0.1426(3) 0.0381(19) Uani 1 1 d . . . . .
H9 H 0.508922 0.033042 0.108443 0.046 Uiso 1 1 calc R U . . .
C73 C 0.5025(5) 0.4931(4) 0.1173(3) 0.0388(19) Uani 1 1 d . . . . .
H73 H 0.551060 0.501972 0.104563 0.047 Uiso 1 1 calc R U . . .
C37 C 0.1216(5) 0.4350(4) 0.0278(3) 0.0388(19) Uani 1 1 d . . . . .
H37 H 0.128049 0.434265 -0.010411 0.047 Uiso 1 1 calc R U . . .
C75 C 0.4958(5) 0.4364(4) 0.1519(3) 0.0389(19) Uani 1 1 d . . . . .
H75 H 0.540328 0.406767 0.163665 0.047 Uiso 1 1 calc R U . . .
C19 C 0.3060(6) 0.4502(4) 0.4686(3) 0.047(2) Uani 1 1 d . . . . .
H19 H 0.291283 0.486791 0.491568 0.056 Uiso 1 1 calc R U . . .
C77 C -0.0442(5) 0.4517(4) 0.3276(3) 0.042(2) Uani 1 1 d . . . . .
H77 H -0.060764 0.489839 0.348263 0.051 Uiso 1 1 calc R U . . .
C39 C 0.2749(5) -0.0866(4) 0.3165(3) 0.043(2) Uani 1 1 d . . . . .
H39 H 0.307431 -0.125620 0.330155 0.052 Uiso 1 1 calc R U . . .
C79 C -0.0281(5) 0.1045(4) 0.3413(3) 0.0367(18) Uani 1 1 d . . . . .
H79 H -0.074728 0.077560 0.342252 0.044 Uiso 1 1 calc R U . . .
C5 C 0.2064(5) -0.0727(5) 0.3375(3) 0.046(2) Uani 1 1 d . . . . .
H5 H 0.191720 -0.101829 0.366041 0.055 Uiso 1 1 calc R U . . .
C81 C 0.6132(5) 0.1920(5) 0.0936(3) 0.049(2) Uani 1 1 d . . . . .
H81A H 0.645985 0.179963 0.065402 0.073 Uiso 1 1 calc R U . . .
H81B H 0.614899 0.153222 0.120561 0.073 Uiso 1 1 calc R U . . .
H81C H 0.633503 0.235097 0.113231 0.073 Uiso 1 1 calc R U . . .
C41 C 0.0414(5) 0.2025(4) -0.0707(3) 0.042(2) Uani 1 1 d . . . . .
H41A H 0.032723 0.185198 -0.109396 0.063 Uiso 1 1 calc R U . . .
H41B H 0.018194 0.249651 -0.069639 0.063 Uiso 1 1 calc R U . . .
H41C H 0.016153 0.170328 -0.047306 0.063 Uiso 1 1 calc R U . . .
C83 C 0.3842(6) 0.4298(4) 0.4737(3) 0.048(2) Uani 1 1 d . . . . .
H83 H 0.423488 0.452807 0.499979 0.057 Uiso 1 1 calc R U . . .
C21 C 0.1866(6) 0.6374(5) 0.0374(4) 0.058(3) Uani 1 1 d . . . . .
H21 H 0.138802 0.619209 0.046834 0.070 Uiso 1 1 calc R U . . .
C85 C 0.2188(5) 0.7001(5) 0.0626(3) 0.050(2) Uani 1 1 d . . . . .
C43 C 0.2937(7) 0.6277(5) -0.0143(3) 0.066(3) Uani 1 1 d . . . . .
H43 H 0.318966 0.603342 -0.040790 0.079 Uiso 1 1 calc R U . . .
C87 C 0.2231(7) 0.6025(5) -0.0004(4) 0.063(3) Uani 1 1 d . . . . .
H87 H 0.200068 0.560529 -0.017344 0.076 Uiso 1 1 calc R U . . .
C11 C 0.2886(5) 0.7249(5) 0.0484(3) 0.049(2) Uani 1 1 d . . . . .
H11 H 0.311384 0.767415 0.064439 0.059 Uiso 1 1 calc R U . . .
C89 C 0.1787(6) 0.7394(5) 0.1028(4) 0.065(3) Uani 1 1 d . . . . .
H89A H 0.145156 0.776336 0.082907 0.097 Uiso 1 1 calc R U . . .
H89B H 0.218713 0.760890 0.131708 0.097 Uiso 1 1 calc R U . . .
H89C H 0.145891 0.706832 0.120524 0.097 Uiso 1 1 calc R U . . .
C45 C 0.3258(6) 0.6877(5) 0.0106(4) 0.062(3) Uani 1 1 d . . . . .
H45 H 0.374604 0.704639 0.002050 0.075 Uiso 1 1 calc R U . . .

loop_
_atom_site_aniso_label
_atom_site_aniso_U_11
_atom_site_aniso_U_22
_atom_site_aniso_U_33
_atom_site_aniso_U_23
_atom_site_aniso_U_13
_atom_site_aniso_U_12
Pr1 0.0313(2) 0.0275(2) 0.01506(16) -0.00007(17) 0.00143(13) 0.00031(19)
Si3 0.0276(10) 0.0258(11) 0.0198(8) -0.0011(8) 0.0026(7) 0.0005(8)
Si2 0.0328(11) 0.0254(10) 0.0157(8) 0.0005(8) 0.0010(7) -0.0010(9)
Si1 0.0302(11) 0.0245(11) 0.0197(9) 0.0019(7) 0.0008(8) -0.0024(8)
Si4 0.0279(11) 0.0248(11) 0.0203(9) -0.0013(8) 0.0032(8) -0.0001(8)
O3 0.031(3) 0.026(3) 0.025(2) 0.0019(19) 0.011(2) -0.006(2)
O4 0.039(3) 0.023(3) 0.021(2) -0.0041(18) 0.002(2) 0.001(2)
O2 0.029(2) 0.041(3) 0.016(2) -0.002(2) -0.0039(18) 0.000(2)
O1 0.044(3) 0.029(3) 0.017(2) -0.0004(19) 0.000(2) 0.007(2)
N2 0.027(3) 0.020(3) 0.020(2) 0.000(2) 0.005(2) 0.000(2)
O6 0.036(3) 0.049(3) 0.023(2) -0.003(2) -0.003(2) 0.002(2)
O5 0.035(3) 0.065(4) 0.026(3) 0.008(2) 0.007(2) 0.011(3)
N1 0.024(3) 0.028(3) 0.017(2) 0.003(2) -0.002(2) -0.002(2)
C1 0.018(3) 0.012(3) 0.028(3) 0.005(3) 0.005(3) 0.002(3)
C4 0.031(4) 0.034(4) 0.026(3) 0.004(3) -0.002(3) -0.003(3)
C6 0.042(4) 0.018(4) 0.014(3) 0.001(3) -0.001(3) -0.001(3)
C8 0.041(5) 0.014(4) 0.024(3) 0.000(3) 0.000(3) 0.000(3)
C10 0.029(4) 0.030(4) 0.024(3) -0.001(3) -0.003(3) 0.002(3)
C12 0.033(4) 0.019(3) 0.023(3) 0.008(3) 0.004(3) 0.002(3)
C14 0.028(4) 0.027(4) 0.021(3) 0.002(3) 0.004(3) -0.003(3)
C16 0.046(5) 0.035(4) 0.023(3) -0.001(3) 0.005(3) 0.005(4)
C18 0.039(5) 0.027(4) 0.019(3) 0.000(3) 0.001(3) 0.002(3)
C20 0.040(5) 0.031(4) 0.021(3) 0.000(3) 0.001(3) -0.004(3)
C22 0.041(5) 0.033(4) 0.022(3) 0.004(3) -0.002(3) -0.006(3)
C24 0.039(4) 0.020(4) 0.024(3) -0.004(3) -0.006(3) 0.009(3)
C26 0.030(4) 0.027(4) 0.026(3) 0.002(3) 0.006(3) -0.002(3)
C28 0.025(4) 0.026(4) 0.028(4) 0.000(3) -0.005(3) -0.006(3)
C30 0.032(4) 0.025(4) 0.020(3) -0.001(3) 0.003(3) 0.002(3)
C32 0.037(4) 0.025(4) 0.020(3) -0.005(3) 0.003(3) -0.007(3)
C34 0.035(4) 0.017(4) 0.021(3) 0.001(3) 0.000(3) -0.003(3)
C36 0.050(5) 0.026(4) 0.017(3) 0.008(3) 0.008(3) 0.000(3)
C38 0.037(4) 0.038(4) 0.022(3) -0.001(3) -0.001(3) -0.001(4)
C40 0.037(4) 0.034(4) 0.024(3) 0.002(3) 0.000(3) 0.000(4)
C42 0.041(5) 0.033(4) 0.028(4) 0.008(3) -0.001(3) 0.000(4)
C44 0.033(4) 0.028(4) 0.030(4) -0.001(3) -0.001(3) -0.003(3)
C46 0.043(5) 0.033(4) 0.024(3) 0.003(3) 0.012(3) 0.002(3)
C48 0.043(5) 0.035(5) 0.025(3) 0.004(3) 0.002(3) -0.001(4)
C50 0.054(5) 0.024(4) 0.020(3) 0.008(3) 0.009(3) 0.011(4)
C52 0.040(5) 0.031(4) 0.022(3) 0.001(3) 0.009(3) 0.002(3)
C54 0.036(4) 0.029(4) 0.025(3) 0.003(3) 0.004(3) -0.004(3)
C56 0.031(4) 0.038(5) 0.022(3) 0.003(3) 0.005(3) 0.000(3)
C58 0.031(4) 0.032(4) 0.028(3) 0.006(3) 0.002(3) 0.001(3)
C60 0.044(5) 0.025(4) 0.023(3) -0.004(3) 0.003(3) 0.002(3)
C62 0.035(4) 0.026(4) 0.020(3) 0.004(3) 0.004(3) 0.004(3)
C64 0.042(5) 0.034(4) 0.038(4) 0.003(3) 0.007(4) -0.004(4)
C66 0.042(5) 0.025(4) 0.028(4) -0.002(3) 0.003(3) 0.003(3)
C68 0.042(5) 0.037(5) 0.022(3) 0.006(3) -0.009(3) -0.001(4)
C70 0.047(5) 0.043(5) 0.024(3) 0.008(3) -0.004(3) 0.007(4)
C72 0.039(5) 0.037(4) 0.022(3) -0.002(3) 0.000(3) 0.003(3)
C74 0.034(4) 0.034(4) 0.014(3) -0.002(3) -0.003(3) -0.003(3)
C76 0.043(5) 0.044(5) 0.024(4) -0.002(3) 0.002(3) -0.004(4)
C78 0.037(5) 0.032(4) 0.029(4) 0.005(3) 0.002(3) 0.001(4)
C80 0.033(4) 0.032(4) 0.032(4) 0.002(3) 0.011(3) -0.001(3)
C82 0.038(5) 0.039(5) 0.029(4) 0.003(3) 0.005(3) -0.002(4)
C84 0.036(5) 0.032(4) 0.029(4) -0.004(3) 0.002(3) -0.005(4)
C86 0.036(5) 0.030(4) 0.030(4) 0.004(3) 0.006(3) 0.006(3)
C88 0.034(5) 0.039(5) 0.027(4) 0.006(3) -0.002(3) 0.001(4)
C90 0.066(6) 0.046(5) 0.022(4) -0.006(3) 0.004(4) -0.019(4)
C91 0.052(5) 0.037(5) 0.030(4) -0.006(3) 0.010(4) -0.009(4)
C23 0.053(5) 0.031(4) 0.031(4) -0.002(3) 0.013(4) -0.002(4)
C47 0.037(5) 0.029(4) 0.041(4) -0.003(3) 0.001(4) 0.001(3)
C3 0.041(5) 0.035(5) 0.037(4) -0.005(3) 0.001(4) 0.000(4)
C49 0.047(5) 0.036(5) 0.024(4) 0.006(3) -0.001(3) -0.003(4)
C25 0.040(5) 0.035(4) 0.022(3) -0.001(3) 0.003(3) 0.003(3)
C51 0.047(5) 0.033(4) 0.023(3) 0.002(3) 0.012(3) -0.003(4)
C13 0.058(6) 0.034(5) 0.026(4) -0.008(3) 0.001(4) -0.005(4)
C53 0.051(5) 0.037(5) 0.036(4) 0.003(3) 0.014(4) -0.011(4)
C27 0.046(5) 0.037(5) 0.032(4) 0.007(3) 0.007(4) 0.003(4)
C55 0.043(5) 0.025(4) 0.035(4) -0.004(3) 0.000(3) 0.004(3)
C7 0.045(5) 0.033(4) 0.028(4) 0.001(3) 0.004(3) 0.002(4)
C57 0.057(6) 0.042(5) 0.020(3) -0.003(3) 0.008(4) -0.021(4)
C29 0.039(5) 0.033(4) 0.017(3) -0.004(3) -0.001(3) -0.008(3)
C59 0.039(5) 0.039(5) 0.030(4) 0.013(3) -0.003(3) -0.005(4)
C15 0.056(5) 0.043(5) 0.016(3) 0.008(3) -0.001(3) 0.011(4)
C61 0.041(5) 0.032(4) 0.032(4) -0.001(3) -0.010(3) 0.001(4)
C31 0.056(6) 0.034(5) 0.034(4) 0.012(3) 0.018(4) 0.008(4)
C63 0.051(5) 0.047(5) 0.022(4) -0.004(3) -0.005(4) -0.004(4)
C2 0.031(4) 0.047(5) 0.032(4) -0.013(4) 0.004(3) -0.003(4)
C65 0.041(5) 0.044(5) 0.033(4) -0.003(4) 0.000(3) -0.002(4)
C33 0.039(5) 0.043(5) 0.032(4) 0.000(3) 0.008(3) -0.003(4)
C67 0.033(4) 0.048(5) 0.029(4) -0.002(3) 0.006(3) 0.009(4)
C17 0.033(4) 0.040(5) 0.039(4) 0.008(3) 0.003(4) 0.009(4)
C69 0.037(5) 0.054(5) 0.030(4) -0.005(4) 0.013(3) -0.012(4)
C35 0.048(5) 0.047(5) 0.022(3) -0.004(3) 0.003(3) -0.002(4)
C71 0.049(5) 0.041(5) 0.036(4) 0.010(4) 0.014(4) 0.009(4)
C9 0.041(5) 0.042(5) 0.033(4) 0.003(3) 0.009(4) 0.002(4)
C73 0.037(5) 0.053(5) 0.029(4) -0.014(4) 0.012(4) -0.017(4)
C37 0.056(6) 0.033(5) 0.026(4) 0.003(3) 0.002(4) -0.004(4)
C75 0.032(5) 0.043(5) 0.039(4) -0.011(4) 0.000(4) -0.005(4)
C19 0.066(6) 0.046(5) 0.030(4) 0.000(4) 0.014(4) 0.009(5)
C77 0.053(6) 0.044(5) 0.027(4) -0.007(3) -0.001(4) 0.013(4)
C39 0.055(6) 0.035(5) 0.038(4) 0.012(3) 0.003(4) 0.003(4)
C79 0.042(5) 0.038(5) 0.030(4) 0.004(3) 0.006(3) -0.005(4)
C5 0.054(6) 0.058(6) 0.025(4) 0.003(4) 0.003(4) -0.024(5)
C81 0.035(5) 0.069(6) 0.044(5) 0.012(4) 0.011(4) 0.012(4)
C41 0.043(5) 0.056(5) 0.023(4) 0.000(3) -0.003(3) -0.006(4)
C83 0.075(7) 0.043(5) 0.023(4) -0.008(3) 0.001(4) -0.008(5)
C21 0.071(7) 0.051(6) 0.045(5) 0.013(4) -0.011(5) -0.009(5)
C85 0.055(6) 0.049(6) 0.041(5) 0.011(4) -0.008(4) 0.011(5)
C43 0.106(9) 0.053(6) 0.033(5) 0.013(4) -0.002(5) 0.021(6)
C87 0.093(8) 0.042(6) 0.048(5) 0.011(4) -0.003(5) -0.004(5)
C11 0.052(6) 0.050(6) 0.040(4) 0.009(4) -0.008(4) -0.005(4)
C89 0.065(6) 0.067(6) 0.062(5) 0.011(5) 0.009(5) 0.007(5)
C45 0.066(7) 0.074(7) 0.045(5) 0.022(5) 0.001(5) 0.011(6)

loop_
_atom_type_symbol
_atom_type_description
_atom_type_scat_dispersion_real
_atom_type_scat_dispersion_imag
_atom_type_scat_source
C C 0.0033 0.0016 'International Tables Vol C Tables 4.2.6.8 and 6.1.1.4'
H H 0.0000 0.0000 'International Tables Vol C Tables 4.2.6.8 and 6.1.1.4'
N N 0.0061 0.0033 'International Tables Vol C Tables 4.2.6.8 and 6.1.1.4'
O O 0.0106 0.0060 'International Tables Vol C Tables 4.2.6.8 and 6.1.1.4'
Pr Pr -0.2180 2.8214 'International Tables Vol C Tables 4.2.6.8 and 6.1.1.4'
Si Si 0.0817 0.0704 'International Tables Vol C Tables 4.2.6.8 and 6.1.1.4'

loop_
_geom_angle_atom_site_label_1
_geom_angle_atom_site_label_2
_geom_angle_atom_site_label_3
_geom_angle
_geom_angle_site_symmetry_1
_geom_angle_site_symmetry_3
_geom_angle_publ_flag
O3 Pr1 O4 95.20(17) . . ?
O3 Pr1 O2 103.85(16) . . ?
O3 Pr1 O1 96.10(17) . . ?
O3 Pr1 N2 87.08(16) . . ?
O3 Pr1 N1 149.76(15) . . ?
O4 Pr1 O1 163.67(16) . . ?
O4 Pr1 N2 80.53(16) . . ?
O4 Pr1 N1 79.01(17) . . ?
O2 Pr1 O4 95.34(17) . . ?
O2 Pr1 O1 93.36(17) . . ?
O2 Pr1 N2 168.69(16) . . ?
O2 Pr1 N1 106.23(16) . . ?
O1 Pr1 N2 88.31(16) . . ?
O1 Pr1 N1 85.30(17) . . ?
N1 Pr1 N2 62.73(15) . . ?
O3 Si3 C14 111.2(3) . . ?
O3 Si3 C60 111.5(3) . . ?
O3 Si3 C62 108.8(3) . . ?
C60 Si3 C14 108.0(3) . . ?
C62 Si3 C14 112.2(3) . . ?
C62 Si3 C60 105.1(3) . . ?
O2 Si2 C18 109.2(3) . . ?
O2 Si2 C36 111.0(3) . . ?
O2 Si2 C74 109.5(2) . . ?
C18 Si2 C36 107.6(3) . . ?
C18 Si2 C74 111.6(3) . . ?
C74 Si2 C36 107.9(3) . . ?
O1 Si1 C8 109.5(3) . . ?
O1 Si1 C28 109.6(3) . . ?
O1 Si1 C32 110.2(3) . . ?
C28 Si1 C8 107.8(3) . . ?
C32 Si1 C8 110.1(3) . . ?
C32 Si1 C28 109.6(3) . . ?
O4 Si4 C24 110.3(3) . . ?
O4 Si4 C26 109.5(3) . . ?
O4 Si4 C34 112.7(3) . . ?
C26 Si4 C24 108.0(3) . . ?
C34 Si4 C24 108.4(3) . . ?
C34 Si4 C26 107.8(3) . . ?
Si3 O3 Pr1 162.8(3) . . ?
Si4 O4 Pr1 160.4(3) . . ?
Si2 O2 Pr1 160.5(3) . . ?
Si1 O1 Pr1 151.1(3) . . ?
C1 N2 Pr1 119.5(4) . . ?
C1 N2 C30 117.6(5) . . ?
C30 N2 Pr1 120.6(4) . . ?
C6 O6 C41 118.0(5) . . ?
C80 O5 C81 117.3(5) . . ?
C12 N1 Pr1 122.3(4) . . ?
C50 N1 Pr1 118.8(4) . . ?
C50 N1 C12 118.6(5) . . ?
N2 C1 H1 117.4 . . ?
N2 C1 C10 125.1(6) . . ?
C10 C1 H1 117.4 . . ?
C60 C4 H4 119.5 . . ?
C68 C4 H4 119.5 . . ?
C68 C4 C60 121.1(7) . . ?
O6 C6 C10 124.7(6) . . ?
O6 C6 C52 116.7(6) . . ?
C52 C6 C10 118.5(5) . . ?
C22 C8 Si1 122.0(6) . . ?
C66 C8 Si1 120.0(5) . . ?
C66 C8 C22 117.9(7) . . ?
C1 C10 C6 117.6(6) . . ?
C1 C10 H10 121.2 . . ?
C6 C10 H10 121.2 . . ?
N1 C12 C30 116.3(5) . . ?
N1 C12 C56 120.7(6) . . ?
C56 C12 C30 123.0(5) . . ?
C16 C14 Si3 119.9(5) . . ?
C38 C14 Si3 123.3(5) . . ?
C38 C14 C16 116.7(6) . . ?
C14 C16 H16 119.4 . . ?
C13 C16 C14 121.2(7) . . ?
C13 C16 H16 119.4 . . ?
C72 C18 Si2 121.7(5) . . ?
C78 C18 Si2 121.2(5) . . ?
C78 C18 C72 117.0(6) . . ?
C34 C20 H20 119.1 . . ?
C9 C20 H20 119.1 . . ?
C9 C20 C34 121.7(7) . . ?
C8 C22 H22 119.6 . . ?
C37 C22 C8 120.9(7) . . ?
C37 C22 H22 119.6 . . ?
C82 C24 Si4 124.0(6) . . ?
C82 C24 C7 117.7(7) . . ?
C7 C24 Si4 118.2(5) . . ?
C54 C26 Si4 120.8(5) . . ?
C54 C26 C51 117.5(6) . . ?
C51 C26 Si4 121.7(5) . . ?
C40 C28 Si1 121.4(5) . . ?
C44 C28 Si1 122.2(5) . . ?
C44 C28 C40 116.4(6) . . ?
N2 C30 C12 116.0(5) . . ?
N2 C30 C52 121.1(6) . . ?
C52 C30 C12 122.9(6) . . ?
C84 C32 Si1 118.4(5) . . ?
C29 C32 Si1 124.5(6) . . ?
C29 C32 C84 117.0(7) . . ?
C20 C34 Si4 123.1(5) . . ?
C46 C34 Si4 120.7(5) . . ?
C46 C34 C20 116.2(6) . . ?
C27 C36 Si2 121.0(6) . . ?
C27 C36 C35 117.1(7) . . ?
C35 C36 Si2 121.8(6) . . ?
C14 C38 H38 118.9 . . ?
C70 C38 C14 122.2(7) . . ?
C70 C38 H38 118.9 . . ?
C28 C40 H40 118.9 . . ?
C55 C40 C28 122.3(6) . . ?
C55 C40 H40 118.9 . . ?
C46 C42 H42 120.0 . . ?
C46 C42 C17 120.0(7) . . ?
C17 C42 H42 120.0 . . ?
C28 C44 H44 119.1 . . ?
C76 C44 C28 121.8(7) . . ?
C76 C44 H44 119.1 . . ?
C34 C46 H46 118.7 . . ?
C42 C46 C34 122.6(6) . . ?
C42 C46 H46 118.7 . . ?
C74 C48 H48 119.5 . . ?
C65 C48 H48 119.5 . . ?
C65 C48 C74 121.0(7) . . ?
N1 C50 H50 118.0 . . ?
N1 C50 C58 124.0(6) . . ?
C58 C50 H50 118.0 . . ?
C6 C52 H52 120.0 . . ?
C30 C52 C6 120.0(6) . . ?
C30 C52 H52 120.0 . . ?
C26 C54 H54 119.5 . . ?
C59 C54 C26 121.0(7) . . ?
C59 C54 H54 119.5 . . ?
C12 C56 H56 120.0 . . ?
C80 C56 C12 120.0(6) . . ?
C80 C56 H56 120.0 . . ?
C50 C58 H58 121.2 . . ?
C50 C58 C80 117.6(6) . . ?
C80 C58 H58 121.2 . . ?
C4 C60 Si3 121.0(5) . . ?
C88 C60 Si3 121.2(5) . . ?
C88 C60 C4 117.4(6) . . ?
C86 C62 Si3 120.5(5) . . ?
C86 C62 C25 118.0(6) . . ?
C25 C62 Si3 121.0(5) . . ?
C78 C64 H64 120.2 . . ?
C31 C64 H64 120.2 . . ?
C31 C64 C78 119.5(7) . . ?
C8 C66 H66 119.4 . . ?
C8 C66 C47 121.2(7) . . ?
C47 C66 H66 119.4 . . ?
C4 C68 H68 120.0 . . ?
C49 C68 C4 119.9(7) . . ?
C49 C68 H68 120.0 . . ?
C38 C70 H70 120.2 . . ?
C38 C70 C63 119.6(7) . . ?
C63 C70 H70 120.2 . . ?
C18 C72 H72 119.6 . . ?
C15 C72 C18 120.8(7) . . ?
C15 C72 H72 119.6 . . ?
C48 C74 Si2 122.6(5) . . ?
C23 C74 Si2 119.5(6) . . ?
C23 C74 C48 117.4(7) . . ?
C44 C76 H76 119.8 . . ?
C2 C76 C44 120.5(7) . . ?
C2 C76 H76 119.8 . . ?
C18 C78 C64 122.5(7) . . ?
C18 C78 H78 118.7 . . ?
C64 C78 H78 118.7 . . ?
O5 C80 C56 116.2(6) . . ?
O5 C80 C58 124.6(7) . . ?
C56 C80 C58 119.1(6) . . ?
C24 C82 H82 119.0 . . ?
C24 C82 C39 122.1(7) . . ?
C39 C82 H82 119.0 . . ?
C32 C84 H84 119.2 . . ?
C75 C84 C32 121.5(7) . . ?
C75 C84 H84 119.2 . . ?
C62 C86 H86 119.3 . . ?
C62 C86 C3 121.4(7) . . ?
C3 C86 H86 119.3 . . ?
C60 C88 H88 119.0 . . ?
C79 C88 C60 122.0(7) . . ?
C79 C88 H88 119.0 . . ?
C91 C90 H90 120.2 . . ?
C59 C90 H90 120.2 . . ?
C59 C90 C91 119.5(7) . . ?
C90 C91 H91 119.9 . . ?
C90 C91 C51 120.3(7) . . ?
C51 C91 H91 119.9 . . ?
C74 C23 H23 119.1 . . ?
C53 C23 C74 121.7(7) . . ?
C53 C23 H23 119.1 . . ?
C66 C47 H47 120.0 . . ?
C61 C47 C66 120.0(7) . . ?
C61 C47 H47 120.0 . . ?
C86 C3 H3 120.4 . . ?
C77 C3 C86 119.2(7) . . ?
C77 C3 H3 120.4 . . ?
C68 C49 H49 119.7 . . ?
C68 C49 C79 120.5(6) . . ?
C79 C49 H49 119.7 . . ?
C62 C25 H25 119.4 . . ?
C67 C25 C62 121.1(7) . . ?
C67 C25 H25 119.4 . . ?
C26 C51 H51 119.4 . . ?
C91 C51 C26 121.2(7) . . ?
C91 C51 H51 119.4 . . ?
C16 C13 H13 119.7 . . ?
C63 C13 C16 120.6(7) . . ?
C63 C13 H13 119.7 . . ?
C23 C53 H53 119.9 . . ?
C23 C53 C33 120.3(7) . . ?
C33 C53 H53 119.9 . . ?
C36 C27 H27 119.0 . . ?
C71 C27 C36 121.9(8) . . ?
C71 C27 H27 119.0 . . ?
C40 C55 H55 120.3 . . ?
C40 C55 C2 119.4(7) . . ?
C2 C55 H55 120.3 . . ?
C24 C7 H7 119.7 . . ?
C69 C7 C24 120.7(7) . . ?
C69 C7 H7 119.7 . . ?
C29 C57 H57 119.8 . . ?
C73 C57 H57 119.8 . . ?
C73 C57 C29 120.4(7) . . ?
C32 C29 H29 119.4 . . ?
C57 C29 C32 121.2(7) . . ?
C57 C29 H29 119.4 . . ?
C54 C59 H59 119.8 . . ?
C90 C59 C54 120.5(7) . . ?
C90 C59 H59 119.8 . . ?
C72 C15 H15 119.9 . . ?
C31 C15 C72 120.3(7) . . ?
C31 C15 H15 119.9 . . ?
C47 C61 H61 120.2 . . ?
C47 C61 C37 119.6(7) . . ?
C37 C61 H61 120.2 . . ?
C64 C31 C15 119.8(7) . . ?
C64 C31 H31 120.1 . . ?
C15 C31 H31 120.1 . . ?
C70 C63 H63 120.2 . . ?
C13 C63 C70 119.7(7) . . ?
C13 C63 H63 120.2 . . ?
C76 C2 C55 119.5(7) . . ?
C76 C2 H2 120.2 . . ?
C55 C2 H2 120.2 . . ?
C48 C65 H65 120.1 . . ?
C33 C65 C48 119.8(7) . . ?
C33 C65 H65 120.1 . . ?
C53 C33 C65 119.9(7) . . ?
C53 C33 H33 120.1 . . ?
C65 C33 H33 120.1 . . ?
C25 C67 H67 120.2 . . ?
C77 C67 C25 119.7(7) . . ?
C77 C67 H67 120.2 . . ?
C42 C17 H17 120.2 . . ?
C42 C17 C9 119.6(7) . . ?
C9 C17 H17 120.2 . . ?
C7 C69 H69 119.9 . . ?
C5 C69 C7 120.3(7) . . ?
C5 C69 H69 119.9 . . ?
C36 C35 H35 119.7 . . ?
C83 C35 C36 120.7(8) . . ?
C83 C35 H35 119.7 . . ?
C27 C71 H71 119.8 . . ?
C19 C71 C27 120.3(8) . . ?
C19 C71 H71 119.8 . . ?
C20 C9 H9 120.1 . . ?
C17 C9 C20 119.8(7) . . ?
C17 C9 H9 120.1 . . ?
C57 C73 H73 120.2 . . ?
C57 C73 C75 119.7(7) . . ?
C75 C73 H73 120.2 . . ?
C22 C37 H37 119.8 . . ?
C61 C37 C22 120.4(7) . . ?
C61 C37 H37 119.8 . . ?
C84 C75 C73 120.1(8) . . ?
C84 C75 H75 119.9 . . ?
C73 C75 H75 119.9 . . ?
C71 C19 H19 120.2 . . ?
C71 C19 C83 119.7(8) . . ?
C83 C19 H19 120.2 . . ?
C3 C77 H77 119.7 . . ?
C67 C77 C3 120.6(7) . . ?
C67 C77 H77 119.7 . . ?
C82 C39 H39 120.3 . . ?
C5 C39 C82 119.4(8) . . ?
C5 C39 H39 120.3 . . ?
C88 C79 H79 120.5 . . ?
C49 C79 C88 119.1(7) . . ?
C49 C79 H79 120.5 . . ?
C69 C5 C39 119.9(7) . . ?
C69 C5 H5 120.1 . . ?
C39 C5 H5 120.1 . . ?
O5 C81 H81A 109.5 . . ?
O5 C81 H81B 109.5 . . ?
O5 C81 H81C 109.5 . . ?
H81A C81 H81B 109.5 . . ?
H81A C81 H81C 109.5 . . ?
H81B C81 H81C 109.5 . . ?
O6 C41 H41A 109.5 . . ?
O6 C41 H41B 109.5 . . ?
O6 C41 H41C 109.5 . . ?
H41A C41 H41B 109.5 . . ?
H41A C41 H41C 109.5 . . ?
H41B C41 H41C 109.5 . . ?
C35 C83 H83 119.9 . . ?
C19 C83 C35 120.3(8) . . ?
C19 C83 H83 119.9 . . ?
C85 C21 H21 119.6 . . ?
C87 C21 H21 119.6 . . ?
C87 C21 C85 120.8(10) . . ?
C21 C85 C89 121.2(9) . . ?
C11 C85 C21 118.2(9) . . ?
C11 C85 C89 120.5(8) . . ?
C87 C43 H43 120.7 . . ?
C45 C43 H43 120.7 . . ?
C45 C43 C87 118.7(10) . . ?
C21 C87 C43 120.7(9) . . ?
C21 C87 H87 119.6 . . ?
C43 C87 H87 119.6 . . ?
C85 C11 H11 119.9 . . ?
C85 C11 C45 120.1(9) . . ?
C45 C11 H11 119.9 . . ?
C85 C89 H89A 109.5 . . ?
C85 C89 H89B 109.5 . . ?
C85 C89 H89C 109.5 . . ?
H89A C89 H89B 109.5 . . ?
H89A C89 H89C 109.5 . . ?
H89B C89 H89C 109.5 . . ?
C43 C45 C11 121.4(10) . . ?
C43 C45 H45 119.3 . . ?
C11 C45 H45 119.3 . . ?

loop_
_geom_bond_atom_site_label_1
_geom_bond_atom_site_label_2
_geom_bond_distance
_geom_bond_site_symmetry_2
_geom_bond_publ_flag
Pr1 O3 2.098(4) . ?
Pr1 O4 2.122(4) . ?
Pr1 O2 2.111(4) . ?
Pr1 O1 2.129(5) . ?
Pr1 N2 2.570(5) . ?
Pr1 N1 2.532(5) . ?
Si3 O3 1.609(4) . ?
Si3 C14 1.870(6) . ?
Si3 C60 1.862(7) . ?
Si3 C62 1.861(7) . ?
Si2 O2 1.612(4) . ?
Si2 C18 1.866(7) . ?
Si2 C36 1.873(7) . ?
Si2 C74 1.873(7) . ?
Si1 O1 1.622(5) . ?
Si1 C8 1.871(7) . ?
Si1 C28 1.865(7) . ?
Si1 C32 1.864(7) . ?
Si4 O4 1.615(5) . ?
Si4 C24 1.879(7) . ?
Si4 C26 1.870(7) . ?
Si4 C34 1.860(7) . ?
N2 C1 1.332(7) . ?
N2 C30 1.341(8) . ?
O6 C6 1.346(7) . ?
O6 C41 1.435(9) . ?
O5 C80 1.358(8) . ?
O5 C81 1.438(9) . ?
N1 C12 1.346(7) . ?
N1 C50 1.333(8) . ?
C1 H1 0.9500 . ?
C1 C10 1.355(8) . ?
C4 H4 0.9500 . ?
C4 C60 1.397(9) . ?
C4 C68 1.379(9) . ?
C6 C10 1.384(9) . ?
C6 C52 1.382(9) . ?
C8 C22 1.393(9) . ?
C8 C66 1.387(10) . ?
C10 H10 0.9500 . ?
C12 C30 1.467(9) . ?
C12 C56 1.388(9) . ?
C14 C16 1.396(9) . ?
C14 C38 1.385(9) . ?
C16 H16 0.9500 . ?
C16 C13 1.378(10) . ?
C18 C72 1.401(9) . ?
C18 C78 1.382(10) . ?
C20 H20 0.9500 . ?
C20 C34 1.407(9) . ?
C20 C9 1.388(10) . ?
C22 H22 0.9500 . ?
C22 C37 1.385(10) . ?
C24 C82 1.373(10) . ?
C24 C7 1.405(10) . ?
C26 C54 1.398(10) . ?
C26 C51 1.399(9) . ?
C28 C40 1.398(9) . ?
C28 C44 1.391(9) . ?
C30 C52 1.381(8) . ?
C32 C84 1.397(10) . ?
C32 C29 1.392(9) . ?
C34 C46 1.398(9) . ?
C36 C27 1.394(10) . ?
C36 C35 1.395(10) . ?
C38 H38 0.9500 . ?
C38 C70 1.376(9) . ?
C40 H40 0.9500 . ?
C40 C55 1.376(9) . ?
C42 H42 0.9500 . ?
C42 C46 1.370(10) . ?
C42 C17 1.385(10) . ?
C44 H44 0.9500 . ?
C44 C76 1.378(9) . ?
C46 H46 0.9500 . ?
C48 H48 0.9500 . ?
C48 C74 1.395(10) . ?
C48 C65 1.389(10) . ?
C50 H50 0.9500 . ?
C50 C58 1.378(9) . ?
C52 H52 0.9500 . ?
C54 H54 0.9500 . ?
C54 C59 1.387(9) . ?
C56 H56 0.9500 . ?
C56 C80 1.382(10) . ?
C58 H58 0.9500 . ?
C58 C80 1.383(9) . ?
C60 C88 1.387(10) . ?
C62 C86 1.381(10) . ?
C62 C25 1.399(10) . ?
C64 H64 0.9500 . ?
C64 C78 1.382(10) . ?
C64 C31 1.375(10) . ?
C66 H66 0.9500 . ?
C66 C47 1.392(10) . ?
C68 H68 0.9500 . ?
C68 C49 1.376(10) . ?
C70 H70 0.9500 . ?
C70 C63 1.379(10) . ?
C72 H72 0.9500 . ?
C72 C15 1.388(10) . ?
C74 C23 1.388(9) . ?
C76 H76 0.9500 . ?
C76 C2 1.370(10) . ?
C78 H78 0.9500 . ?
C82 H82 0.9500 . ?
C82 C39 1.386(10) . ?
C84 H84 0.9500 . ?
C84 C75 1.372(10) . ?
C86 H86 0.9500 . ?
C86 C3 1.393(10) . ?
C88 H88 0.9500 . ?
C88 C79 1.384(9) . ?
C90 H90 0.9500 . ?
C90 C91 1.380(11) . ?
C90 C59 1.378(10) . ?
C91 H91 0.9500 . ?
C91 C51 1.384(10) . ?
C23 H23 0.9500 . ?
C23 C53 1.367(10) . ?
C47 H47 0.9500 . ?
C47 C61 1.373(10) . ?
C3 H3 0.9500 . ?
C3 C77 1.380(11) . ?
C49 H49 0.9500 . ?
C49 C79 1.377(10) . ?
C25 H25 0.9500 . ?
C25 C67 1.381(10) . ?
C51 H51 0.9500 . ?
C13 H13 0.9500 . ?
C13 C63 1.363(11) . ?
C53 H53 0.9500 . ?
C53 C33 1.374(11) . ?
C27 H27 0.9500 . ?
C27 C71 1.372(10) . ?
C55 H55 0.9500 . ?
C55 C2 1.388(10) . ?
C7 H7 0.9500 . ?
C7 C69 1.381(10) . ?
C57 H57 0.9500 . ?
C57 C29 1.380(10) . ?
C57 C73 1.368(11) . ?
C29 H29 0.9500 . ?
C59 H59 0.9500 . ?
C15 H15 0.9500 . ?
C15 C31 1.381(11) . ?
C61 H61 0.9500 . ?
C61 C37 1.380(11) . ?
C31 H31 0.9500 . ?
C63 H63 0.9500 . ?
C2 H2 0.9500 . ?
C65 H65 0.9500 . ?
C65 C33 1.375(10) . ?
C33 H33 0.9500 . ?
C67 H67 0.9500 . ?
C67 C77 1.376(11) . ?
C17 H17 0.9500 . ?
C17 C9 1.386(10) . ?
C69 H69 0.9500 . ?
C69 C5 1.380(11) . ?
C35 H35 0.9500 . ?
C35 C83 1.392(10) . ?
C71 H71 0.9500 . ?
C71 C19 1.366(11) . ?
C9 H9 0.9500 . ?
C73 H73 0.9500 . ?
C73 C75 1.378(10) . ?
C37 H37 0.9500 . ?
C75 H75 0.9500 . ?
C19 H19 0.9500 . ?
C19 C83 1.377(12) . ?
C77 H77 0.9500 . ?
C39 H39 0.9500 . ?
C39 C5 1.380(11) . ?
C79 H79 0.9500 . ?
C5 H5 0.9500 . ?
C81 H81A 0.9800 . ?
C81 H81B 0.9800 . ?
C81 H81C 0.9800 . ?
C41 H41A 0.9800 . ?
C41 H41B 0.9800 . ?
C41 H41C 0.9800 . ?
C83 H83 0.9500 . ?
C21 H21 0.9500 . ?
C21 C85 1.404(12) . ?
C21 C87 1.362(13) . ?
C85 C11 1.380(12) . ?
C85 C89 1.483(12) . ?
C43 H43 0.9500 . ?
C43 C87 1.392(14) . ?
C43 C45 1.360(13) . ?
C87 H87 0.9500 . ?
C11 H11 0.9500 . ?
C11 C45 1.389(12) . ?
C89 H89A 0.9800 . ?
C89 H89B 0.9800 . ?
C89 H89C 0.9800 . ?
C45 H45 0.9500 . ?

loop_
_geom_torsion_atom_site_label_1
_geom_torsion_atom_site_label_2
_geom_torsion_atom_site_label_3
_geom_torsion_atom_site_label_4
_geom_torsion
_geom_torsion_site_symmetry_1
_geom_torsion_site_symmetry_2
_geom_torsion_site_symmetry_3
_geom_torsion_site_symmetry_4
_geom_torsion_publ_flag
Pr1 N2 C1 C10 -162.1(5) . . . . ?
Pr1 N2 C30 C12 -16.1(8) . . . . ?
Pr1 N2 C30 C52 163.7(5) . . . . ?
Pr1 N1 C12 C30 4.2(8) . . . . ?
Pr1 N1 C12 C56 -174.1(5) . . . . ?
Pr1 N1 C50 C58 173.4(5) . . . . ?
Si3 C14 C16 C13 -176.4(6) . . . . ?
Si3 C14 C38 C70 175.6(5) . . . . ?
Si3 C60 C88 C79 -169.9(6) . . . . ?
Si3 C62 C86 C3 -171.2(5) . . . . ?
Si3 C62 C25 C67 171.0(5) . . . . ?
Si2 C18 C72 C15 174.3(6) . . . . ?
Si2 C18 C78 C64 -173.9(6) . . . . ?
Si2 C36 C27 C71 174.3(5) . . . . ?
Si2 C36 C35 C83 -175.0(6) . . . . ?
Si2 C74 C23 C53 -172.4(6) . . . . ?
Si1 C8 C22 C37 176.1(5) . . . . ?
Si1 C8 C66 C47 -176.4(5) . . . . ?
Si1 C28 C40 C55 -178.7(6) . . . . ?
Si1 C28 C44 C76 -179.7(6) . . . . ?
Si1 C32 C84 C75 -176.4(5) . . . . ?
Si1 C32 C29 C57 175.8(5) . . . . ?
Si4 C24 C82 C39 -176.4(6) . . . . ?
Si4 C24 C7 C69 176.0(5) . . . . ?
Si4 C26 C54 C59 -177.8(5) . . . . ?
Si4 C26 C51 C91 177.5(5) . . . . ?
Si4 C34 C46 C42 179.2(5) . . . . ?
O3 Si3 C14 C16 75.1(6) . . . . ?
O3 Si3 C14 C38 -101.6(6) . . . . ?
O3 Si3 C60 C4 33.6(6) . . . . ?
O3 Si3 C60 C88 -154.7(5) . . . . ?
O3 Si3 C62 C86 -9.4(6) . . . . ?
O3 Si3 C62 C25 179.4(5) . . . . ?
O4 Si4 C24 C82 -147.5(6) . . . . ?
O4 Si4 C24 C7 36.3(6) . . . . ?
O4 Si4 C26 C54 -3.7(6) . . . . ?
O4 Si4 C26 C51 177.1(5) . . . . ?
O4 Si4 C34 C20 -107.9(6) . . . . ?
O4 Si4 C34 C46 72.8(6) . . . . ?
O2 Si2 C18 C72 177.3(5) . . . . ?
O2 Si2 C18 C78 -5.4(7) . . . . ?
O2 Si2 C36 C27 25.7(6) . . . . ?
O2 Si2 C36 C35 -159.2(5) . . . . ?
O2 Si2 C74 C48 -91.4(5) . . . . ?
O2 Si2 C74 C23 80.1(6) . . . . ?
O1 Si1 C8 C22 -109.6(6) . . . . ?
O1 Si1 C8 C66 66.1(6) . . . . ?
O1 Si1 C28 C40 175.7(6) . . . . ?
O1 Si1 C28 C44 -2.4(7) . . . . ?
O1 Si1 C32 C84 -9.0(6) . . . . ?
O1 Si1 C32 C29 173.1(5) . . . . ?
N2 C1 C10 C6 -0.4(10) . . . . ?
N2 C30 C52 C6 -3.2(10) . . . . ?
O6 C6 C10 C1 176.3(6) . . . . ?
O6 C6 C52 C30 -174.7(6) . . . . ?
N1 C12 C30 N2 7.8(9) . . . . ?
N1 C12 C30 C52 -171.9(6) . . . . ?
N1 C12 C56 C80 -0.1(10) . . . . ?
N1 C50 C58 C80 1.7(10) . . . . ?
C1 N2 C30 C12 -178.7(6) . . . . ?
C1 N2 C30 C52 1.1(9) . . . . ?
C4 C60 C88 C79 2.1(11) . . . . ?
C4 C68 C49 C79 0.6(11) . . . . ?
C8 Si1 O1 Pr1 19.4(7) . . . . ?
C8 Si1 C28 C40 -65.2(6) . . . . ?
C8 Si1 C28 C44 116.7(6) . . . . ?
C8 Si1 C32 C84 -129.9(5) . . . . ?
C8 Si1 C32 C29 52.3(6) . . . . ?
C8 C22 C37 C61 -0.3(11) . . . . ?
C8 C66 C47 C61 0.6(10) . . . . ?
C10 C6 C52 C30 3.5(10) . . . . ?
C12 N1 C50 C58 -1.3(10) . . . . ?
C12 C30 C52 C6 176.6(6) . . . . ?
C12 C56 C80 O5 179.1(6) . . . . ?
C12 C56 C80 C58 0.5(10) . . . . ?
C14 Si3 O3 Pr1 -94.8(9) . . . . ?
C14 Si3 C60 C4 156.0(6) . . . . ?
C14 Si3 C60 C88 -32.3(7) . . . . ?
C14 Si3 C62 C86 -132.9(5) . . . . ?
C14 Si3 C62 C25 55.9(6) . . . . ?
C14 C16 C13 C63 0.0(12) . . . . ?
C14 C38 C70 C63 1.4(11) . . . . ?
C16 C14 C38 C70 -1.3(10) . . . . ?
C16 C13 C63 C70 0.1(12) . . . . ?
C18 Si2 O2 Pr1 -152.4(8) . . . . ?
C18 Si2 C36 C27 -93.7(6) . . . . ?
C18 Si2 C36 C35 81.4(6) . . . . ?
C18 Si2 C74 C48 29.6(6) . . . . ?
C18 Si2 C74 C23 -158.9(5) . . . . ?
C18 C72 C15 C31 1.3(11) . . . . ?
C20 C34 C46 C42 -0.1(10) . . . . ?
C22 C8 C66 C47 -0.5(10) . . . . ?
C24 Si4 O4 Pr1 112.8(7) . . . . ?
C24 Si4 C26 C54 116.5(6) . . . . ?
C24 Si4 C26 C51 -62.7(6) . . . . ?
C24 Si4 C34 C20 129.7(5) . . . . ?
C24 Si4 C34 C46 -49.6(6) . . . . ?
C24 C82 C39 C5 0.1(12) . . . . ?
C24 C7 C69 C5 1.1(11) . . . . ?
C26 Si4 O4 Pr1 -128.5(7) . . . . ?
C26 Si4 C24 C82 92.9(6) . . . . ?
C26 Si4 C24 C7 -83.3(6) . . . . ?
C26 Si4 C34 C20 13.1(6) . . . . ?
C26 Si4 C34 C46 -166.2(5) . . . . ?
C26 C54 C59 C90 0.0(11) . . . . ?
C28 Si1 O1 Pr1 137.5(6) . . . . ?
C28 Si1 C8 C22 131.2(6) . . . . ?
C28 Si1 C8 C66 -53.1(6) . . . . ?
C28 Si1 C32 C84 111.7(5) . . . . ?
C28 Si1 C32 C29 -66.2(6) . . . . ?
C28 C40 C55 C2 -1.6(12) . . . . ?
C28 C44 C76 C2 -1.5(12) . . . . ?
C30 N2 C1 C10 0.8(9) . . . . ?
C30 C12 C56 C80 -178.2(6) . . . . ?
C32 Si1 O1 Pr1 -101.9(6) . . . . ?
C32 Si1 C8 C22 11.7(6) . . . . ?
C32 Si1 C8 C66 -172.6(5) . . . . ?
C32 Si1 C28 C40 54.7(7) . . . . ?
C32 Si1 C28 C44 -123.4(6) . . . . ?
C32 C84 C75 C73 -1.3(11) . . . . ?
C34 Si4 O4 Pr1 -8.5(8) . . . . ?
C34 Si4 C24 C82 -23.7(7) . . . . ?
C34 Si4 C24 C7 160.2(5) . . . . ?
C34 Si4 C26 C54 -126.6(6) . . . . ?
C34 Si4 C26 C51 54.2(6) . . . . ?
C34 C20 C9 C17 -0.1(11) . . . . ?
C36 Si2 O2 Pr1 89.2(9) . . . . ?
C36 Si2 C18 C72 -62.1(7) . . . . ?
C36 Si2 C18 C78 115.2(6) . . . . ?
C36 Si2 C74 C48 147.6(5) . . . . ?
C36 Si2 C74 C23 -40.9(6) . . . . ?
C36 C27 C71 C19 0.9(11) . . . . ?
C36 C35 C83 C19 0.5(11) . . . . ?
C38 C14 C16 C13 0.6(10) . . . . ?
C38 C70 C63 C13 -0.8(12) . . . . ?
C40 C28 C44 C76 2.0(11) . . . . ?
C40 C55 C2 C76 2.1(11) . . . . ?
C42 C17 C9 C20 -1.5(11) . . . . ?
C44 C28 C40 C55 -0.5(11) . . . . ?
C44 C76 C2 C55 -0.6(11) . . . . ?
C46 C42 C17 C9 2.2(11) . . . . ?
C48 C74 C23 C53 -0.4(10) . . . . ?
C48 C65 C33 C53 0.8(10) . . . . ?
C50 N1 C12 C30 178.7(6) . . . . ?
C50 N1 C12 C56 0.4(9) . . . . ?
C50 C58 C80 O5 -179.7(6) . . . . ?
C50 C58 C80 C56 -1.2(10) . . . . ?
C52 C6 C10 C1 -1.8(9) . . . . ?
C54 C26 C51 C91 -1.8(10) . . . . ?
C56 C12 C30 N2 -173.9(6) . . . . ?
C56 C12 C30 C52 6.3(10) . . . . ?
C60 Si3 O3 Pr1 25.8(10) . . . . ?
C60 Si3 C14 C16 -47.5(6) . . . . ?
C60 Si3 C14 C38 135.8(6) . . . . ?
C60 Si3 C62 C86 110.1(5) . . . . ?
C60 Si3 C62 C25 -61.1(6) . . . . ?
C60 C4 C68 C49 0.5(11) . . . . ?
C60 C88 C79 C49 -1.0(11) . . . . ?
C62 Si3 O3 Pr1 141.2(8) . . . . ?
C62 Si3 C14 C16 -162.8(5) . . . . ?
C62 Si3 C14 C38 20.5(7) . . . . ?
C62 Si3 C60 C4 -84.1(6) . . . . ?
C62 Si3 C60 C88 87.6(6) . . . . ?
C62 C86 C3 C77 0.8(11) . . . . ?
C62 C25 C67 C77 -0.3(10) . . . . ?
C66 C8 C22 C37 0.3(10) . . . . ?
C66 C47 C61 C37 -0.5(11) . . . . ?
C68 C4 C60 Si3 170.1(6) . . . . ?
C68 C4 C60 C88 -1.9(10) . . . . ?
C68 C49 C79 C88 -0.4(11) . . . . ?
C72 C18 C78 C64 3.5(11) . . . . ?
C72 C15 C31 C64 0.3(12) . . . . ?
C74 Si2 O2 Pr1 -29.9(9) . . . . ?
C74 Si2 C18 C72 56.1(6) . . . . ?
C74 Si2 C18 C78 -126.6(6) . . . . ?
C74 Si2 C36 C27 145.7(5) . . . . ?
C74 Si2 C36 C35 -39.2(6) . . . . ?
C74 C48 C65 C33 -0.6(10) . . . . ?
C74 C23 C53 C33 0.6(11) . . . . ?
C78 C18 C72 C15 -3.1(10) . . . . ?
C78 C64 C31 C15 0.1(11) . . . . ?
C82 C24 C7 C69 -0.4(10) . . . . ?
C82 C39 C5 C69 0.6(11) . . . . ?
C84 C32 C29 C57 -2.1(9) . . . . ?
C86 C62 C25 C67 -0.4(10) . . . . ?
C86 C3 C77 C67 -1.6(11) . . . . ?
C90 C91 C51 C26 0.7(11) . . . . ?
C91 C90 C59 C54 -1.1(11) . . . . ?
C23 C53 C33 C65 -0.8(11) . . . . ?
C47 C61 C37 C22 0.4(11) . . . . ?
C25 C62 C86 C3 0.2(10) . . . . ?
C25 C67 C77 C3 1.4(11) . . . . ?
C51 C26 C54 C59 1.5(10) . . . . ?
C27 C36 C35 C83 0.3(10) . . . . ?
C27 C71 C19 C83 0.0(12) . . . . ?
C7 C24 C82 C39 -0.2(11) . . . . ?
C7 C69 C5 C39 -1.2(11) . . . . ?
C57 C73 C75 C84 1.3(11) . . . . ?
C29 C32 C84 C75 1.7(10) . . . . ?
C29 C57 C73 C75 -1.7(10) . . . . ?
C59 C90 C91 C51 0.8(11) . . . . ?
C31 C64 C78 C18 -2.1(12) . . . . ?
C65 C48 C74 Si2 172.1(5) . . . . ?
C65 C48 C74 C23 0.4(9) . . . . ?
C17 C42 C46 C34 -1.4(11) . . . . ?
C35 C36 C27 C71 -1.0(10) . . . . ?
C71 C19 C83 C35 -0.7(12) . . . . ?
C9 C20 C34 Si4 -178.4(5) . . . . ?
C9 C20 C34 C46 0.9(10) . . . . ?
C73 C57 C29 C32 2.2(10) . . . . ?
C81 O5 C80 C56 -175.4(6) . . . . ?
C81 O5 C80 C58 3.1(10) . . . . ?
C41 O6 C6 C10 -2.2(9) . . . . ?
C41 O6 C6 C52 175.9(6) . . . . ?
C21 C85 C11 C45 -0.8(11) . . . . ?
C85 C21 C87 C43 0.8(13) . . . . ?
C85 C11 C45 C43 1.8(12) . . . . ?
C87 C21 C85 C11 -0.5(12) . . . . ?
C87 C21 C85 C89 178.7(8) . . . . ?
C87 C43 C45 C11 -1.6(13) . . . . ?
C89 C85 C11 C45 180.0(7) . . . . ?
C45 C43 C87 C21 0.2(13) . . . . ?
